data_2238596
loop_
_publ_author_name
'Platosz, Natalia A.'
'Lalancette, Roger A.'
'Thompson, Hugh W.'
'Newman, Jacob M.'
'Schachter, Ari'

_publ_section_title
;
 2-(2-Methylbenzoyl)benzoic acid: catemeric hydrogen bonding in a \g-keto
 acid
;
_journal_coeditor_code BG2513
_journal_issue 10
_journal_name_full 'Acta Crystallographica Section E'
_journal_page_first o1547
_journal_page_last o1548
_journal_paper_doi 10.1107/S1600536813025099
_journal_volume 69
_journal_year 2013
_chemical_formula_iupac 'C15 H12 O3'
_chemical_formula_moiety 'C15 H12 O3'
_chemical_formula_sum 'C15 H12 O3'
_chemical_formula_weight 240.25
_chemical_name_systematic
;
2-(2-Methylbenzoyl)benzoic acid
;
_space_group_IT_number 61
_symmetry_cell_setting orthorhombic
_symmetry_space_group_name_Hall '-P 2ac 2ab'
_symmetry_space_group_name_H-M 'P b c a'
_atom_sites_solution_hydrogens geom
_atom_sites_solution_primary direct
_atom_sites_solution_secondary difmap
_audit_creation_method SHELXL-97
_cell_angle_alpha 90.00
_cell_angle_beta 90.00
_cell_angle_gamma 90.00
_cell_formula_units_Z 8
_cell_length_a 10.7450(2)
_cell_length_b 10.1737(2)
_cell_length_c 21.6588(4)
_cell_measurement_reflns_used 9881
_cell_measurement_temperature 100(2)
_cell_measurement_theta_max 69.35
_cell_measurement_theta_min 4.08
_cell_volume 2367.66(8)
_computing_cell_refinement 'SAINT (Bruker, 2005)'
_computing_data_collection 'APEX2 (Bruker, 2006)'
_computing_data_reduction 'SAINT (Bruker, 2005)'
_computing_molecular_graphics 'SHELXTL (Sheldrick, 2008<i>b</i>)'
_computing_publication_material 'SHELXTL (Sheldrick, 2008<i>b</i>)'
_computing_structure_refinement 'SHELXTL (Sheldrick, 2008<i>b</i>)'
_computing_structure_solution 'SHELXTL (Sheldrick, 2008<i>b</i>)'
_diffrn_ambient_temperature 100(2)
_diffrn_measured_fraction_theta_full 0.992
_diffrn_measured_fraction_theta_max 0.959
_diffrn_measurement_device_type 'Bruker SMART CCD APEXII area-detector'
_diffrn_measurement_method '\f and \w'
_diffrn_radiation_monochromator graphite
_diffrn_radiation_source 'fine-focus sealed tube'
_diffrn_radiation_type CuK\a
_diffrn_radiation_wavelength 1.54178
_diffrn_reflns_av_R_equivalents 0.024
_diffrn_reflns_av_sigmaI/netI 0.011
_diffrn_reflns_limit_h_max 12
_diffrn_reflns_limit_h_min -12
_diffrn_reflns_limit_k_max 11
_diffrn_reflns_limit_k_min -12
_diffrn_reflns_limit_l_max 25
_diffrn_reflns_limit_l_min -26
_diffrn_reflns_number 20799
_diffrn_reflns_theta_full 67.70
_diffrn_reflns_theta_max 69.73
_diffrn_reflns_theta_min 4.08
_diffrn_standards_decay_% 0
_diffrn_standards_number 0
_exptl_absorpt_coefficient_mu 0.766
_exptl_absorpt_correction_T_max 0.862
_exptl_absorpt_correction_T_min 0.724
_exptl_absorpt_correction_type numerical
_exptl_absorpt_process_details '(SADABS; Sheldrick, 2008<i>a</i>)'
_exptl_crystal_colour colourless
_exptl_crystal_density_diffrn 1.348
_exptl_crystal_density_method 'not measured'
_exptl_crystal_description Block
_exptl_crystal_F_000 1008
_exptl_crystal_size_max 0.45
_exptl_crystal_size_mid 0.26
_exptl_crystal_size_min 0.20
_refine_diff_density_max 0.24
_refine_diff_density_min -0.17
_refine_ls_extinction_coef 0.00145(14)
_refine_ls_extinction_expression Fc^*^=kFc[1+0.001xFc^2^\l^3^/sin(2\q)]^-1/4^
_refine_ls_extinction_method 'SHELXTL (Sheldrick, 2008b)'
_refine_ls_goodness_of_fit_ref 1.07
_refine_ls_hydrogen_treatment mixed
_refine_ls_matrix_type full
_refine_ls_number_parameters 169
_refine_ls_number_reflns 2143
_refine_ls_number_restraints 0
_refine_ls_restrained_S_all 1.07
_refine_ls_R_factor_all 0.031
_refine_ls_R_factor_gt 0.030
_refine_ls_shift/su_max 0.00
_refine_ls_shift/su_mean 0.00
_refine_ls_structure_factor_coef Fsqd
_refine_ls_weighting_details 'calc w=1/[\s^2^(Fo^2^)+(0.0323P)^2^+0.9262P] where P=(Fo^2^+2Fc^2^)/3'
_refine_ls_weighting_scheme calc
_refine_ls_wR_factor_gt 0.075
_refine_ls_wR_factor_ref 0.076
_reflns_number_gt 2075
_reflns_number_total 2143
_reflns_threshold_expression I>2\s(I)
_cod_data_source_file bg2513.cif
_cod_data_source_block I
_cod_database_code 2238596

loop_
_symmetry_equiv_pos_as_xyz
'x, y, z'
'x+1/2, -y+1/2, -z'
'-x, y+1/2, -z+1/2'
'-x+1/2, -y, z+1/2'
'-x, -y, -z'
'-x-1/2, y-1/2, z'
'x, -y-1/2, z-1/2'
'x-1/2, y, -z-1/2'

loop_
_atom_site_type_symbol
_atom_site_label
_atom_site_fract_x
_atom_site_fract_y
_atom_site_fract_z
_atom_site_U_iso_or_equiv
_atom_site_adp_type
_atom_site_calc_flag
_atom_site_refinement_flags
_atom_site_occupancy
_atom_site_symmetry_multiplicity
O O1 0.94221(8) 0.35848(8) 0.62029(4) 0.0310(2) Uani d . 1 1
O O2 0.77379(7) 0.10436(8) 0.62358(3) 0.0265(2) Uani d . 1 1
O O3 0.71268(8) -0.03026(8) 0.69973(4) 0.0296(2) Uani d . 1 1
H H3A 0.6595(17) -0.0633(17) 0.6695(8) 0.059(5) Uiso d . 1 1
C C1 0.86743(10) 0.12547(10) 0.72243(5) 0.0192(2) Uani d . 1 1
C C2 0.96175(10) 0.20965(10) 0.70233(5) 0.0194(2) Uani d . 1 1
C C3 1.04111(10) 0.26693(11) 0.74557(5) 0.0247(3) Uani d . 1 1
H H3 1.1060 0.3236 0.7322 0.030 Uiso calc R 1 1
C C4 1.02588(11) 0.24164(12) 0.80801(5) 0.0285(3) Uani d . 1 1
H H4 1.0800 0.2815 0.8372 0.034 Uiso calc R 1 1
C C5 0.93210(11) 0.15848(12) 0.82799(5) 0.0282(3) Uani d . 1 1
H H5 0.9218 0.1413 0.8708 0.034 Uiso calc R 1 1
C C6 0.85359(11) 0.10055(11) 0.78538(5) 0.0239(3) Uani d . 1 1
H H6 0.7896 0.0432 0.7991 0.029 Uiso calc R 1 1
C C7 0.78069(10) 0.06640(10) 0.67642(5) 0.0205(2) Uani d . 1 1
C C8 0.97910(10) 0.24909(10) 0.63557(5) 0.0209(2) Uani d . 1 1
C C9 1.04899(9) 0.16186(10) 0.59332(5) 0.0197(2) Uani d . 1 1
C C10 1.07236(10) 0.19649(11) 0.53104(5) 0.0220(2) Uani d . 1 1
C C11 1.14050(10) 0.10824(12) 0.49536(5) 0.0272(3) Uani d . 1 1
H H11 1.1585 0.1303 0.4537 0.033 Uiso calc R 1 1
C C12 1.18287(11) -0.01046(12) 0.51844(5) 0.0282(3) Uani d . 1 1
H H12 1.2278 -0.0689 0.4925 0.034 Uiso calc R 1 1
C C13 1.15975(11) -0.04392(11) 0.57930(5) 0.0257(3) Uani d . 1 1
H H13 1.1892 -0.1249 0.5955 0.031 Uiso calc R 1 1
C C14 1.09334(10) 0.04195(10) 0.61622(5) 0.0217(2) Uani d . 1 1
H H14 1.0775 0.0191 0.6580 0.026 Uiso calc R 1 1
C C15 1.02565(11) 0.32089(12) 0.50152(5) 0.0286(3) Uani d . 1 1
H H15A 1.0573 0.3267 0.4592 0.043 Uiso calc R 1 1
H H15B 1.0548 0.3968 0.5253 0.043 Uiso calc R 1 1
H H15C 0.9345 0.3201 0.5009 0.043 Uiso calc R 1 1

loop_
_atom_site_aniso_label
_atom_site_aniso_U_11
_atom_site_aniso_U_22
_atom_site_aniso_U_33
_atom_site_aniso_U_12
_atom_site_aniso_U_13
_atom_site_aniso_U_23
O1 0.0390(5) 0.0237(4) 0.0303(4) 0.0084(4) 0.0099(4) 0.0048(3)
O2 0.0248(4) 0.0380(5) 0.0166(4) -0.0045(3) 0.0004(3) -0.0019(3)
O3 0.0312(5) 0.0272(4) 0.0303(4) -0.0101(3) -0.0078(4) 0.0056(3)
C1 0.0196(5) 0.0190(5) 0.0191(5) 0.0039(4) 0.0003(4) -0.0028(4)
C2 0.0198(5) 0.0174(5) 0.0210(5) 0.0046(4) 0.0006(4) -0.0035(4)
C3 0.0224(5) 0.0204(5) 0.0312(6) 0.0011(4) -0.0030(5) -0.0047(5)
C4 0.0319(6) 0.0269(6) 0.0268(6) 0.0063(5) -0.0105(5) -0.0098(5)
C5 0.0365(7) 0.0308(6) 0.0172(5) 0.0085(5) -0.0024(5) -0.0038(5)
C6 0.0260(6) 0.0251(6) 0.0206(5) 0.0037(5) 0.0029(4) -0.0004(4)
C7 0.0195(5) 0.0208(5) 0.0211(5) 0.0020(4) 0.0023(4) -0.0030(4)
C8 0.0177(5) 0.0207(5) 0.0243(6) -0.0020(4) 0.0003(4) 0.0001(4)
C9 0.0154(5) 0.0227(5) 0.0210(5) -0.0029(4) -0.0008(4) -0.0026(4)
C10 0.0164(5) 0.0292(6) 0.0204(5) -0.0038(4) -0.0026(4) -0.0013(4)
C11 0.0223(6) 0.0423(7) 0.0169(5) -0.0007(5) -0.0008(4) -0.0042(5)
C12 0.0209(6) 0.0385(6) 0.0254(6) 0.0049(5) -0.0011(5) -0.0120(5)
C13 0.0229(6) 0.0260(6) 0.0281(6) 0.0042(4) -0.0031(5) -0.0050(5)
C14 0.0204(5) 0.0242(5) 0.0205(5) -0.0012(4) -0.0007(4) -0.0021(4)
C15 0.0271(6) 0.0366(6) 0.0222(5) 0.0002(5) -0.0001(5) 0.0053(5)

loop_
_atom_type_symbol
_atom_type_description
_atom_type_scat_dispersion_real
_atom_type_scat_dispersion_imag
_atom_type_scat_source
C C 0.0181 0.0091 'International Tables Vol C Tables 4.2.6.8 and 6.1.1.4'
H H 0.0000 0.0000 'International Tables Vol C Tables 4.2.6.8 and 6.1.1.4'
O O 0.0492 0.0322 'International Tables Vol C Tables 4.2.6.8 and 6.1.1.4'

loop_
_geom_angle_atom_site_label_1
_geom_angle_atom_site_label_2
_geom_angle_atom_site_label_3
_geom_angle
C7 O3 H3A 109.8(11)
C6 C1 C2 119.57(10)
C6 C1 C7 120.89(10)
C2 C1 C7 119.51(9)
C3 C2 C1 119.40(10)
C3 C2 C8 117.13(10)
C1 C2 C8 123.38(9)
C4 C3 C2 120.37(11)
C4 C3 H3 119.8
C2 C3 H3 119.8
C5 C4 C3 120.26(11)
C5 C4 H4 119.9
C3 C4 H4 119.9
C6 C5 C4 119.73(11)
C6 C5 H5 120.1
C4 C5 H5 120.1
C5 C6 C1 120.66(11)
C5 C6 H6 119.7
C1 C6 H6 119.7
O2 C7 O3 124.28(10)
O2 C7 C1 122.80(10)
O3 C7 C1 112.91(9)
O1 C8 C9 122.77(10)
O1 C8 C2 117.31(9)
C9 C8 C2 119.67(9)
C14 C9 C10 119.58(10)
C14 C9 C8 118.43(9)
C10 C9 C8 121.99(10)
C11 C10 C9 117.47(10)
C11 C10 C15 118.82(10)
C9 C10 C15 123.70(10)
C12 C11 C10 122.35(10)
C12 C11 H11 118.8
C10 C11 H11 118.8
C13 C12 C11 119.98(11)
C13 C12 H12 120.0
C11 C12 H12 120.0
C14 C13 C12 119.21(11)
C14 C13 H13 120.4
C12 C13 H13 120.4
C13 C14 C9 121.41(10)
C13 C14 H14 119.3
C9 C14 H14 119.3
C10 C15 H15A 109.5
C10 C15 H15B 109.5
H15A C15 H15B 109.5
C10 C15 H15C 109.5
H15A C15 H15C 109.5
H15B C15 H15C 109.5

loop_
_geom_bond_atom_site_label_1
_geom_bond_atom_site_label_2
_geom_bond_distance
O1 C8 1.2269(13)
O2 C7 1.2102(13)
O3 C7 1.3251(13)
O3 H3A 0.932(18)
C1 C6 1.3948(15)
C1 C2 1.3965(15)
C1 C7 1.4909(15)
C2 C3 1.3942(15)
C2 C8 1.5120(15)
C3 C4 1.3863(17)
C3 H3 0.9500
C4 C5 1.3851(18)
C4 H4 0.9500
C5 C6 1.3823(16)
C5 H5 0.9500
C6 H6 0.9500
C8 C9 1.4796(15)
C9 C14 1.4004(15)
C9 C10 1.4165(15)
C10 C11 1.3926(16)
C10 C15 1.5041(16)
C11 C12 1.3840(18)
C11 H11 0.9500
C12 C13 1.3838(17)
C12 H12 0.9500
C13 C14 1.3828(15)
C13 H13 0.9500
C14 H14 0.9500
C15 H15A 0.9800
C15 H15B 0.9800
C15 H15C 0.9800

loop_
_geom_contact_atom_site_label_1
_geom_contact_atom_site_label_2
_geom_contact_distance
_geom_contact_site_symmetry_2
_geom_contact_publ_flag
H12 O2 2.54 5_756 yes

loop_
_geom_hbond_atom_site_label_D
_geom_hbond_atom_site_label_H
_geom_hbond_atom_site_label_A
_geom_hbond_site_symmetry_A
_geom_hbond_distance_DH
_geom_hbond_distance_HA
_geom_hbond_distance_DA
_geom_hbond_angle_DHA
_geom_hbond_publ_flag
O3 H3A O1 6_755 0.932(18) 1.714(18) 2.6477(11) 172.3(16) yes

loop_
_geom_torsion_atom_site_label_1
_geom_torsion_atom_site_label_2
_geom_torsion_atom_site_label_3
_geom_torsion_atom_site_label_4
_geom_torsion
C6 C1 C2 C3 0.35(15)
C7 C1 C2 C3 178.67(9)
C6 C1 C2 C8 -176.14(10)
C7 C1 C2 C8 2.17(15)
C1 C2 C3 C4 -0.62(16)
C8 C2 C3 C4 176.09(10)
C2 C3 C4 C5 0.43(17)
C3 C4 C5 C6 0.04(17)
C4 C5 C6 C1 -0.31(17)
C2 C1 C6 C5 0.11(16)
C7 C1 C6 C5 -178.18(10)
C6 C1 C7 O2 165.34(10)
C2 C1 C7 O2 -12.94(15)
C6 C1 C7 O3 -14.30(14)
C2 C1 C7 O3 167.41(9)
C3 C2 C8 O1 -74.63(13)
C1 C2 C8 O1 101.94(12)
C3 C2 C8 C9 99.68(11)
C1 C2 C8 C9 -83.75(13)
O1 C8 C9 C14 176.35(10)
C2 C8 C9 C14 2.36(14)
O1 C8 C9 C10 -3.38(16)
C2 C8 C9 C10 -177.37(9)
C14 C9 C10 C11 -0.57(15)
C8 C9 C10 C11 179.15(10)
C14 C9 C10 C15 178.13(10)
C8 C9 C10 C15 -2.14(16)
C9 C10 C11 C12 1.15(16)
C15 C10 C11 C12 -177.62(11)
C10 C11 C12 C13 -1.14(18)
C11 C12 C13 C14 0.51(17)
C12 C13 C14 C9 0.05(17)
C10 C9 C14 C13 0.00(16)
C8 C9 C14 C13 -179.74(10)
